data_4350334
loop_
_publ_author_name
'Kato, Chika Nozaki'
'Shinohara, Akira'
'Hayashi, Kunihiko'
'Nomiya, Kenji'

_publ_section_title
;
 Syntheses and X-ray crystal structures of zirconium(IV) and hafnium(IV)
 complexes containing monovacant wells-Dawson and Keggin
 polyoxotungstates.
;
_journal_issue 20
_journal_name_full 'Inorganic chemistry'
_journal_page_first 8108
_journal_page_last 8119
_journal_paper_doi 10.1021/ic060656e
_journal_volume 45
_journal_year 2006
_chemical_formula_sum 'H51 K15 O147 P4 W34 Zr'
_chemical_formula_weight 9455.91
_space_group_IT_number 15
_space_group_name_Hall '-C 2yc'
_space_group_name_H-M_alt 'C 1 2/c 1'
_symmetry_cell_setting monoclinic
_symmetry_space_group_name_H-M 'C 1 2/c 1'
_atom_sites_solution_hydrogens geom
_atom_sites_solution_primary direct
_atom_sites_solution_secondary difmap
_audit_creation_method SHELXL-97
_cell_angle_alpha 90.00
_cell_angle_beta 91.1410(10)
_cell_angle_gamma 90.00
_cell_formula_units_Z 4
_cell_length_a 47.374(5)
_cell_length_b 14.4975(15)
_cell_length_c 22.739(2)
_cell_measurement_reflns_used 8387
_cell_measurement_temperature 90(2)
_cell_measurement_theta_max 28.31
_cell_measurement_theta_min 2.31
_cell_volume 15614(3)
_computing_cell_refinement 'Bruker SMART'
_computing_data_collection 'Bruker SMART'
_computing_data_reduction 'Bruker SAINT'
_computing_molecular_graphics 'Bruker SHELXTL'
_computing_publication_material 'Bruker SHELXTL'
_computing_structure_refinement 'SHELXL-97 (Sheldrick, 1997)'
_computing_structure_solution 'SHELXS-97 (Sheldrick, 1990)'
_diffrn_ambient_temperature 90(2)
_diffrn_detector_area_resol_mean 8.366
_diffrn_measured_fraction_theta_full 0.976
_diffrn_measured_fraction_theta_max 0.976
_diffrn_measurement_device_type 'CCD area detector'
_diffrn_measurement_method 'phi and omega scans'
_diffrn_radiation_monochromator graphite
_diffrn_radiation_source 'fine-focus sealed tube'
_diffrn_radiation_type MoK\a
_diffrn_radiation_wavelength 0.71073
_diffrn_reflns_av_R_equivalents 0.0661
_diffrn_reflns_av_sigmaI/netI 0.0452
_diffrn_reflns_limit_h_max 62
_diffrn_reflns_limit_h_min -61
_diffrn_reflns_limit_k_max 19
_diffrn_reflns_limit_k_min -19
_diffrn_reflns_limit_l_max 29
_diffrn_reflns_limit_l_min -29
_diffrn_reflns_number 112055
_diffrn_reflns_theta_full 28.34
_diffrn_reflns_theta_max 28.34
_diffrn_reflns_theta_min 0.86
_exptl_absorpt_coefficient_mu 25.543
_exptl_absorpt_correction_T_max 0.1143
_exptl_absorpt_correction_T_min 0.0300
_exptl_absorpt_correction_type empirical
_exptl_crystal_colour colorless
_exptl_crystal_density_diffrn 4.023
_exptl_crystal_density_meas 0
_exptl_crystal_density_method 'not measured'
_exptl_crystal_description granular
_exptl_crystal_F_000 16512
_exptl_crystal_size_max 0.46
_exptl_crystal_size_mid 0.23
_exptl_crystal_size_min 0.15
_refine_diff_density_max 8.930
_refine_diff_density_min -3.787
_refine_diff_density_rms 0.581
_refine_ls_extinction_method none
_refine_ls_goodness_of_fit_ref 1.088
_refine_ls_hydrogen_treatment mixed
_refine_ls_matrix_type full
_refine_ls_number_parameters 969
_refine_ls_number_reflns 19021
_refine_ls_number_restraints 0
_refine_ls_restrained_S_all 1.088
_refine_ls_R_factor_all 0.0509
_refine_ls_R_factor_gt 0.0458
_refine_ls_shift/su_max 0.031
_refine_ls_shift/su_mean 0.001
_refine_ls_structure_factor_coef Fsqd
_refine_ls_weighting_details 'calc w=1/[\s^2^(Fo^2^)+(0.0646P)^2^+1144.7178P] where P=(Fo^2^+2Fc^2^)/3'
_refine_ls_weighting_scheme calc
_refine_ls_wR_factor_gt 0.1281
_refine_ls_wR_factor_ref 0.1330
_reflns_number_gt 17160
_reflns_number_total 19021
_reflns_threshold_expression >2sigma(I)
_cod_data_source_file ic060656esi20060418_114209.cif
_cod_data_source_block d-zr
_cod_depositor_comments
;
The following automatic conversions were performed:

data item '_symmetry_cell_setting' value 'Monoclinic' was changed to
'monoclinic' in accordance with the
/home/saulius/struct/COD-crude-data/automatic-downloads/DataCite-retrospective/ACS/depositions/lib/dictionaries/cif_core.dic
dictionary named 'cif_core.dic' version 2.4.2 last updated on
2011-04-26.

Automatic conversion script
Id: cif_fix_values 6909 2019-04-08 15:41:33Z antanas 
;
_cod_original_sg_symbol_H-M C2/c
_cod_database_code 4350334

loop_
_symmetry_equiv_pos_as_xyz
'x, y, z'
'-x, y, -z+1/2'
'x+1/2, y+1/2, z'
'-x+1/2, y+1/2, -z+1/2'
'-x, -y, -z'
'x, -y, z-1/2'
'-x+1/2, -y+1/2, -z'
'x+1/2, -y+1/2, z-1/2'

loop_
_atom_site_label
_atom_site_type_symbol
_atom_site_fract_x
_atom_site_fract_y
_atom_site_fract_z
_atom_site_U_iso_or_equiv
_atom_site_adp_type
_atom_site_occupancy
_atom_site_symmetry_multiplicity
_atom_site_calc_flag
_atom_site_refinement_flags
K1 K 0.11491(6) 0.2949(2) 0.72208(13) 0.0226(6) Uani 1 1 d .
K2 K -0.04692(7) 1.0675(2) 0.60732(14) 0.0297(7) Uani 1 1 d .
K3 K 0.03764(7) 0.3636(2) 0.8018(2) 0.0272(8) Uani 0.80 1 d P
K4 K 0.19930(7) 0.2211(3) 0.7532(2) 0.0348(10) Uani 0.80 1 d P
K5 K 0.02419(8) 0.5953(3) 0.92116(18) 0.0254(8) Uani 0.75 1 d P
K6 K 0.08343(11) 0.2021(3) 0.46498(18) 0.0314(10) Uani 0.75 1 d P
K7 K 0.1827(2) -0.0059(6) 0.9119(3) 0.053(3) Uani 0.50 1 d P
K8 K 0.18733(19) 0.2726(6) 0.5976(4) 0.0463(19) Uani 0.50 1 d P
K9 K 0.0341(2) 0.0984(7) 0.4447(4) 0.053(2) Uani 0.50 1 d P
K10 K 0.1608(4) 0.3884(10) 0.4488(4) 0.141(9) Uani 0.50 1 d P
K11 K 0.1942(2) 0.0420(7) 0.7931(5) 0.045(2) Uani 0.40 1 d P
O1 O 0.00987(18) 1.0790(6) 0.5549(4) 0.0176(17) Uani 1 1 d .
O2 O 0.04341(19) 1.1266(6) 0.6511(4) 0.0179(17) Uani 1 1 d .
O3 O 0.06226(18) 1.2130(6) 0.7532(4) 0.0161(17) Uani 1 1 d .
O4 O 0.06804(18) 1.0329(6) 0.5670(4) 0.0171(17) Uani 1 1 d .
O5 O 0.09800(19) 1.1120(6) 0.6829(4) 0.0171(17) Uani 1 1 d .
O6 O 0.08472(17) 1.0401(6) 0.7827(4) 0.0150(16) Uani 1 1 d .
O7 O 0.03226(18) 0.9027(6) 0.5704(4) 0.0159(17) Uani 1 1 d .
O8 O 0.05886(16) 0.9655(6) 0.6789(4) 0.0139(16) Uani 1 1 d .
O9 O 0.08199(18) 0.8690(6) 0.5274(4) 0.0165(17) Uani 1 1 d .
O10 O 0.1023(2) 1.0262(6) 0.4711(4) 0.0206(18) Uani 1 1 d .
O11 O 0.12494(18) 1.0709(6) 0.5824(4) 0.0172(17) Uani 1 1 d .
O12 O 0.15335(19) 1.1605(6) 0.6748(4) 0.0197(18) Uani 1 1 d .
O13 O 0.13459(17) 1.0051(6) 0.7393(3) 0.0129(16) Uani 1 1 d .
O14 O 0.12910(19) 1.0305(6) 0.8604(4) 0.0179(17) Uani 1 1 d .
O15 O 0.08982(17) 0.8873(6) 0.8485(4) 0.0147(16) Uani 1 1 d .
O16 O 0.04893(18) 0.7503(6) 0.8693(4) 0.0160(17) Uani 1 1 d .
O17 O 0.05336(18) 0.7179(6) 0.7482(4) 0.0158(17) Uani 1 1 d .
O18 O 0.00608(18) 0.6344(6) 0.6903(4) 0.0194(18) Uani 1 1 d .
O19 O 0.02617(16) 0.7239(6) 0.5930(4) 0.0144(16) Uani 1 1 d .
O20 O 0.0345(2) 0.7810(6) 0.4783(4) 0.0215(19) Uani 1 1 d .
O21 O 0.10646(17) 0.9294(6) 0.6384(4) 0.0162(17) Uani 1 1 d .
O22 O 0.09220(16) 0.8656(6) 0.7368(3) 0.0128(15) Uani 1 1 d .
O23 O 0.06879(17) 0.8053(6) 0.6436(3) 0.0143(16) Uani 1 1 d .
O24 O 0.13632(18) 0.9081(6) 0.5346(4) 0.0182(17) Uani 1 1 d .
O25 O 0.16381(19) 0.9800(6) 0.6445(4) 0.0179(18) Uani 1 1 d .
O26 O 0.14219(17) 0.8638(6) 0.8109(4) 0.0161(17) Uani 1 1 d .
O27 O 0.09918(17) 0.7150(6) 0.8145(4) 0.0156(17) Uani 1 1 d .
O28 O 0.06017(19) 0.6122(6) 0.6569(4) 0.0179(17) Uani 1 1 d .
O29 O 0.07572(19) 0.6901(6) 0.5423(4) 0.0185(18) Uani 1 1 d .
O30 O 0.12850(18) 0.7292(6) 0.5163(4) 0.0179(17) Uani 1 1 d .
O31 O 0.1704(2) 0.8298(7) 0.4546(4) 0.024(2) Uani 1 1 d .
O32 O 0.19050(18) 0.8727(6) 0.5664(4) 0.0173(17) Uani 1 1 d .
O33 O 0.22064(19) 0.9564(7) 0.6591(4) 0.0219(19) Uani 1 1 d .
O34 O 0.18133(18) 0.8663(6) 0.7301(4) 0.0172(17) Uani 1 1 d .
O35 O 0.19607(18) 0.8248(6) 0.8479(4) 0.0184(17) Uani 1 1 d .
O36 O 0.15559(18) 0.6876(6) 0.8337(4) 0.0178(17) Uani 1 1 d .
O37 O 0.11691(19) 0.5486(6) 0.8563(4) 0.0198(18) Uani 1 1 d .
O38 O 0.09982(17) 0.5755(6) 0.7386(4) 0.0178(17) Uani 1 1 d .
O39 O 0.07374(17) 0.4297(6) 0.6760(4) 0.0181(18) Uani 1 1 d .
O40 O 0.09270(18) 0.5239(6) 0.5778(4) 0.0183(17) Uani 1 1 d .
O41 O 0.10245(19) 0.5806(7) 0.4615(4) 0.0208(18) Uani 1 1 d .
O42 O 0.15284(17) 0.7907(6) 0.6279(4) 0.0156(17) Uani 1 1 d .
O43 O 0.14002(18) 0.7212(6) 0.7262(4) 0.0178(17) Uani 1 1 d .
O44 O 0.11704(17) 0.6616(6) 0.6316(4) 0.0160(17) Uani 1 1 d .
O45 O 0.16771(18) 0.6303(6) 0.6541(4) 0.0179(17) Uani 1 1 d .
O46 O 0.18128(18) 0.6961(6) 0.5386(4) 0.0176(17) Uani 1 1 d .
O47 O 0.21048(17) 0.7706(6) 0.6569(4) 0.0172(17) Uani 1 1 d .
O48 O 0.19786(16) 0.7007(6) 0.7566(4) 0.0158(17) Uani 1 1 d .
O49 O 0.15266(19) 0.5431(6) 0.7614(4) 0.0202(18) Uani 1 1 d .
O50 O 0.12885(17) 0.4804(6) 0.6645(4) 0.0176(17) Uani 1 1 d .
O51 O 0.14554(19) 0.5631(7) 0.5424(4) 0.0208(19) Uani 1 1 d .
O52 O 0.19973(19) 0.5181(6) 0.5042(4) 0.0203(18) Uani 1 1 d .
O53 O 0.21742(18) 0.6043(6) 0.6099(4) 0.0181(17) Uani 1 1 d .
O54 O 0.25044(19) 0.6495(7) 0.7079(4) 0.0220(19) Uani 1 1 d .
O55 O 0.20398(17) 0.5319(6) 0.7129(4) 0.0150(16) Uani 1 1 d .
O56 O 0.17016(18) 0.3707(6) 0.7183(4) 0.0209(19) Uani 1 1 d .
O57 O 0.17981(18) 0.4696(6) 0.6145(4) 0.0193(18) Uani 1 1 d .
O1L O 0.00414(17) 0.9913(6) 0.6595(4) 0.0152(16) Uani 1 1 d .
O2L O 0.02863(17) 1.0597(6) 0.7569(4) 0.0157(17) Uani 1 1 d .
O3L O 0.03877(18) 0.8848(6) 0.7887(4) 0.0167(17) Uani 1 1 d .
O4L O 0.01411(17) 0.8207(6) 0.6959(4) 0.0150(16) Uani 1 1 d .
O1S O 0.0469(2) 0.5435(7) 0.8079(5) 0.028(2) Uani 1 1 d .
O2S O 0.0958(2) 0.3576(8) 0.8309(4) 0.029(2) Uani 1 1 d .
O3S O -0.0952(2) 1.1866(8) 0.5976(5) 0.031(2) Uani 1 1 d .
O4S O 0.0109(2) 0.2078(8) 0.8305(5) 0.036(3) Uani 1 1 d .
O5S O 0.1492(3) 0.2195(8) 0.8152(5) 0.042(3) Uani 1 1 d .
O6S O -0.0145(2) 0.4362(8) 0.8157(7) 0.050(4) Uani 1 1 d .
O7S O 0.0817(3) 0.3908(9) 0.4585(7) 0.024(3) Uani 0.70 1 d P
O8S O 0.2591(3) 0.0949(11) 0.6225(7) 0.033(3) Uani 0.70 1 d P
O9S O 0.2380(3) 0.2633(11) 0.6647(7) 0.032(3) Uani 0.70 1 d P
O10S O 0.1928(4) 0.4919(10) 0.3544(7) 0.039(4) Uani 0.70 1 d P
O11S O 0.1596(4) 0.6301(12) 0.3967(8) 0.038(4) Uani 0.70 1 d P
O12S O -0.0266(3) 0.5167(13) 0.9561(7) 0.040(4) Uani 0.70 1 d P
O13S O 0.2254(3) 0.3601(13) 0.8091(8) 0.030(4) Uani 0.60 1 d P
O14S O 0.2452(8) 0.105(2) 0.5106(10) 0.081(10) Uani 0.60 1 d P
O15S O 0.0418(4) 0.4050(12) 0.9252(8) 0.033(4) Uani 0.60 1 d P
O17S O 0.2434(4) -0.0624(14) 0.8031(12) 0.037(6) Uani 0.50 1 d P
P1 P 0.08199(6) 0.8898(2) 0.67413(13) 0.0113(5) Uani 1 1 d .
P2 P 0.14352(6) 0.7038(2) 0.66004(13) 0.0129(5) Uani 1 1 d .
W1 W 0.030087(10) 1.02045(3) 0.60624(2) 0.01364(10) Uani 1 1 d .
W2 W 0.060996(10) 1.10204(3) 0.72672(2) 0.01303(10) Uani 1 1 d .
W3 W 0.101357(10) 0.98328(3) 0.54133(2) 0.01468(10) Uani 1 1 d .
W4 W 0.132614(10) 1.06311(3) 0.66398(2) 0.01358(10) Uani 1 1 d .
W5 W 0.115253(10) 0.96013(3) 0.80587(2) 0.01333(10) Uani 1 1 d .
W6 W 0.064235(9) 0.80077(3) 0.80927(2) 0.01289(10) Uani 1 1 d .
W7 W 0.031439(9) 0.71686(3) 0.67732(2) 0.01365(10) Uani 1 1 d .
W8 W 0.051198(10) 0.79297(3) 0.54582(2) 0.01489(10) Uani 1 1 d .
W9 W 0.160545(10) 0.81120(4) 0.52578(2) 0.01582(10) Uani 1 1 d .
W10 W 0.190922(10) 0.88853(3) 0.65063(2) 0.01531(10) Uani 1 1 d .
W11 W 0.173431(10) 0.78561(3) 0.79360(2) 0.01521(10) Uani 1 1 d .
W12 W 0.123420(10) 0.62309(3) 0.79916(2) 0.01461(10) Uani 1 1 d .
W13 W 0.089919(10) 0.53480(3) 0.66136(2) 0.01511(10) Uani 1 1 d .
W14 W 0.109439(10) 0.62014(3) 0.53182(2) 0.01593(10) Uani 1 1 d .
W15 W 0.184659(10) 0.57253(4) 0.56285(2) 0.01719(10) Uani 1 1 d .
W16 W 0.215370(10) 0.65165(4) 0.68871(2) 0.01645(10) Uani 1 1 d .
W17 W 0.165721(10) 0.48316(3) 0.69498(2) 0.01640(10) Uani 1 1 d .
Zr1 Zr 0.0000 0.93974(11) 0.7500 0.0123(3) Uani 1 2 d S

loop_
_atom_site_aniso_label
_atom_site_aniso_U_11
_atom_site_aniso_U_22
_atom_site_aniso_U_33
_atom_site_aniso_U_23
_atom_site_aniso_U_13
_atom_site_aniso_U_12
K1 0.0152(13) 0.0213(13) 0.0315(14) -0.0006(11) 0.0057(11) -0.0029(10)
K2 0.0203(15) 0.0384(18) 0.0301(15) -0.0035(13) -0.0010(12) 0.0073(13)
K3 0.0080(15) 0.0113(15) 0.062(3) -0.0065(15) -0.0039(15) 0.0002(12)
K4 0.0043(14) 0.0170(17) 0.083(3) 0.0151(18) -0.0090(17) 0.0004(12)
K5 0.0151(17) 0.031(2) 0.0301(19) 0.0003(16) -0.0008(15) -0.0008(15)
K6 0.052(3) 0.0130(16) 0.0278(19) 0.0058(14) -0.0332(19) -0.0089(17)
K7 0.085(6) 0.052(5) 0.022(3) -0.022(3) -0.025(3) 0.056(5)
K8 0.045(5) 0.050(5) 0.043(4) -0.006(3) -0.006(3) 0.015(4)
K9 0.044(5) 0.058(5) 0.058(5) 0.005(4) 0.003(4) -0.003(4)
K10 0.28(2) 0.128(11) 0.019(4) 0.012(5) -0.021(7) -0.166(14)
K11 0.042(5) 0.040(5) 0.054(6) 0.001(4) -0.010(4) -0.006(4)
O1 0.014(4) 0.025(5) 0.014(4) 0.003(3) -0.005(3) 0.002(3)
O2 0.019(4) 0.019(4) 0.016(4) -0.003(3) -0.006(3) -0.002(3)
O3 0.009(4) 0.020(4) 0.019(4) -0.003(3) -0.001(3) 0.003(3)
O4 0.012(4) 0.025(5) 0.015(4) -0.004(3) 0.004(3) 0.001(3)
O5 0.015(4) 0.017(4) 0.020(4) 0.001(3) 0.003(3) 0.001(3)
O6 0.009(4) 0.020(4) 0.016(4) 0.002(3) 0.002(3) -0.003(3)
O7 0.010(4) 0.017(4) 0.020(4) -0.004(3) -0.009(3) 0.007(3)
O8 0.002(3) 0.021(4) 0.019(4) 0.001(3) -0.002(3) 0.004(3)
O9 0.013(4) 0.022(4) 0.014(4) 0.001(3) -0.001(3) 0.000(3)
O10 0.023(5) 0.024(5) 0.015(4) 0.000(3) 0.001(3) 0.003(4)
O11 0.011(4) 0.023(5) 0.018(4) -0.001(3) 0.001(3) -0.002(3)
O12 0.015(4) 0.024(5) 0.020(4) 0.000(3) 0.000(3) -0.004(4)
O13 0.008(4) 0.018(4) 0.013(4) 0.000(3) -0.004(3) -0.002(3)
O14 0.018(4) 0.019(4) 0.016(4) -0.001(3) -0.004(3) -0.004(3)
O15 0.005(4) 0.020(4) 0.019(4) 0.003(3) 0.003(3) 0.003(3)
O16 0.012(4) 0.016(4) 0.020(4) 0.003(3) 0.002(3) -0.001(3)
O17 0.011(4) 0.018(4) 0.019(4) 0.004(3) -0.005(3) -0.004(3)
O18 0.008(4) 0.021(4) 0.030(5) -0.001(4) -0.004(3) -0.006(3)
O19 0.003(3) 0.017(4) 0.023(4) -0.001(3) -0.003(3) 0.001(3)
O20 0.020(5) 0.023(5) 0.021(4) -0.003(4) -0.010(4) 0.006(4)
O21 0.009(4) 0.024(5) 0.015(4) -0.003(3) -0.002(3) -0.005(3)
O22 0.003(3) 0.021(4) 0.014(4) 0.001(3) -0.002(3) -0.001(3)
O23 0.010(4) 0.020(4) 0.012(4) -0.004(3) -0.004(3) -0.001(3)
O24 0.012(4) 0.024(5) 0.019(4) -0.004(3) -0.001(3) 0.000(3)
O25 0.016(4) 0.024(5) 0.015(4) 0.000(3) 0.005(3) -0.005(3)
O26 0.009(4) 0.022(4) 0.018(4) -0.006(3) 0.000(3) -0.002(3)
O27 0.007(4) 0.021(4) 0.018(4) 0.004(3) -0.004(3) 0.005(3)
O28 0.015(4) 0.021(4) 0.018(4) -0.003(3) -0.001(3) -0.001(3)
O29 0.015(4) 0.013(4) 0.027(5) -0.002(3) -0.004(3) 0.004(3)
O30 0.013(4) 0.022(4) 0.019(4) -0.001(3) -0.002(3) -0.009(3)
O31 0.021(5) 0.036(5) 0.014(4) -0.001(4) 0.005(3) 0.001(4)
O32 0.011(4) 0.023(4) 0.018(4) -0.001(3) 0.002(3) -0.002(3)
O33 0.013(4) 0.026(5) 0.028(5) -0.003(4) 0.001(4) -0.001(4)
O34 0.009(4) 0.022(4) 0.021(4) -0.003(3) -0.003(3) 0.000(3)
O35 0.013(4) 0.023(4) 0.020(4) -0.006(3) 0.002(3) -0.001(3)
O36 0.009(4) 0.023(4) 0.022(4) 0.004(3) -0.003(3) 0.000(3)
O37 0.014(4) 0.022(5) 0.024(4) 0.007(4) 0.001(3) 0.001(3)
O38 0.004(4) 0.025(5) 0.024(4) 0.002(4) 0.000(3) 0.004(3)
O39 0.004(4) 0.019(4) 0.031(5) 0.003(4) -0.004(3) -0.004(3)
O40 0.011(4) 0.020(4) 0.023(4) 0.000(3) -0.001(3) -0.002(3)
O41 0.017(4) 0.026(5) 0.020(4) -0.004(4) -0.001(3) -0.002(4)
O42 0.007(4) 0.019(4) 0.020(4) 0.002(3) 0.000(3) -0.001(3)
O43 0.012(4) 0.022(4) 0.019(4) 0.000(3) 0.000(3) -0.001(3)
O44 0.006(4) 0.018(4) 0.024(4) -0.003(3) -0.003(3) -0.002(3)
O45 0.007(4) 0.025(5) 0.022(4) -0.002(3) 0.000(3) -0.001(3)
O46 0.012(4) 0.021(4) 0.019(4) 0.000(3) 0.005(3) 0.003(3)
O47 0.007(4) 0.023(4) 0.021(4) -0.001(3) 0.002(3) -0.003(3)
O48 0.001(3) 0.022(4) 0.025(4) -0.001(3) -0.002(3) -0.002(3)
O49 0.014(4) 0.020(4) 0.026(5) 0.001(4) -0.001(4) 0.001(3)
O50 0.005(4) 0.020(4) 0.027(5) -0.003(3) -0.004(3) 0.001(3)
O51 0.012(4) 0.029(5) 0.022(4) -0.006(4) 0.000(3) 0.002(4)
O52 0.013(4) 0.025(5) 0.023(4) -0.006(4) 0.004(3) 0.005(3)
O53 0.011(4) 0.022(4) 0.021(4) -0.004(3) -0.001(3) -0.002(3)
O54 0.010(4) 0.030(5) 0.026(5) -0.003(4) -0.005(3) -0.003(4)
O55 0.004(4) 0.014(4) 0.027(4) -0.001(3) -0.001(3) 0.001(3)
O56 0.009(4) 0.020(5) 0.034(5) 0.003(4) -0.005(4) 0.001(3)
O57 0.011(4) 0.021(4) 0.026(5) -0.003(4) -0.004(3) -0.003(3)
O1L 0.010(4) 0.019(4) 0.016(4) -0.004(3) -0.005(3) -0.001(3)
O2L 0.009(4) 0.021(4) 0.017(4) 0.001(3) -0.002(3) -0.004(3)
O3L 0.010(4) 0.017(4) 0.023(4) -0.001(3) -0.002(3) -0.003(3)
O4L 0.007(4) 0.018(4) 0.019(4) -0.003(3) -0.006(3) 0.005(3)
O1S 0.018(5) 0.019(5) 0.047(6) 0.006(4) 0.005(4) -0.003(4)
O2S 0.027(5) 0.035(6) 0.026(5) -0.008(4) 0.005(4) -0.005(4)
O3S 0.028(6) 0.034(6) 0.031(5) 0.000(4) 0.002(4) -0.007(4)
O4S 0.029(6) 0.032(6) 0.047(7) -0.004(5) 0.010(5) -0.005(5)
O5S 0.056(8) 0.036(6) 0.036(6) 0.009(5) 0.023(6) 0.011(6)
O6S 0.020(6) 0.029(6) 0.101(11) 0.008(7) 0.012(6) -0.002(5)
O7S 0.010(6) 0.010(6) 0.051(9) 0.001(5) -0.006(6) -0.005(5)
O8S 0.011(6) 0.038(9) 0.049(9) -0.002(7) 0.002(6) -0.015(6)
O9S 0.024(8) 0.038(9) 0.033(8) 0.000(6) 0.003(6) -0.015(6)
O10S 0.052(11) 0.020(7) 0.043(9) 0.003(6) -0.030(8) -0.021(7)
O11S 0.031(9) 0.044(10) 0.039(9) 0.001(7) -0.009(7) 0.005(7)
O12S 0.012(7) 0.065(12) 0.041(9) 0.018(8) -0.015(6) 0.006(7)
O13S 0.014(8) 0.035(10) 0.042(10) -0.009(8) 0.000(7) 0.002(7)
O14S 0.14(3) 0.078(19) 0.025(11) 0.001(11) -0.031(14) -0.047(19)
O15S 0.034(10) 0.031(9) 0.034(9) 0.024(7) -0.014(8) -0.007(8)
O17S 0.009(9) 0.015(9) 0.089(18) 0.017(10) 0.004(10) -0.002(7)
P1 0.0061(13) 0.0149(14) 0.0128(13) -0.0002(10) -0.0033(10) -0.0012(10)
P2 0.0052(12) 0.0165(14) 0.0169(13) 0.0007(11) -0.0020(10) -0.0007(10)
W1 0.0082(2) 0.0183(2) 0.0142(2) 0.00026(16) -0.00185(16) 0.00110(16)
W2 0.0080(2) 0.0159(2) 0.0152(2) -0.00024(16) -0.00056(16) -0.00113(16)
W3 0.0106(2) 0.0197(2) 0.0137(2) -0.00084(16) 0.00001(16) 0.00049(17)
W4 0.0085(2) 0.0173(2) 0.0149(2) -0.00048(16) -0.00006(16) -0.00186(16)
W5 0.0078(2) 0.0178(2) 0.0143(2) 0.00015(16) -0.00112(16) -0.00153(16)
W6 0.0065(2) 0.0158(2) 0.0163(2) 0.00132(16) -0.00093(16) -0.00011(16)
W7 0.0058(2) 0.0160(2) 0.0190(2) -0.00072(16) -0.00182(16) -0.00011(16)
W8 0.0100(2) 0.0193(2) 0.0152(2) -0.00247(17) -0.00374(16) 0.00097(17)
W9 0.0094(2) 0.0213(2) 0.0167(2) -0.00189(17) 0.00083(17) -0.00057(17)
W10 0.0073(2) 0.0199(2) 0.0187(2) -0.00133(17) -0.00052(17) -0.00172(17)
W11 0.0072(2) 0.0204(2) 0.0179(2) -0.00045(17) -0.00248(16) -0.00112(17)
W12 0.0068(2) 0.0176(2) 0.0194(2) 0.00164(17) -0.00200(16) 0.00011(16)
W13 0.0065(2) 0.0165(2) 0.0222(2) -0.00066(17) -0.00232(17) 0.00000(16)
W14 0.0090(2) 0.0197(2) 0.0190(2) -0.00320(17) -0.00300(17) 0.00014(17)
W15 0.0090(2) 0.0215(2) 0.0210(2) -0.00340(18) -0.00079(17) 0.00157(17)
W16 0.0062(2) 0.0208(2) 0.0222(2) -0.00216(18) -0.00162(17) -0.00056(17)
W17 0.0065(2) 0.0183(2) 0.0243(2) -0.00011(18) -0.00187(17) 0.00056(17)
Zr1 0.0061(7) 0.0156(7) 0.0150(7) 0.000 -0.0008(5) 0.000

loop_
_atom_type_symbol
_atom_type_description
_atom_type_scat_dispersion_real
_atom_type_scat_dispersion_imag
_atom_type_scat_source
O O 0.0106 0.0060 'International Tables Vol C Tables 4.2.6.8 and 6.1.1.4'
H H 0.0000 0.0000 'International Tables Vol C Tables 4.2.6.8 and 6.1.1.4'
P P 0.1023 0.0942 'International Tables Vol C Tables 4.2.6.8 and 6.1.1.4'
K K 0.2009 0.2494 'International Tables Vol C Tables 4.2.6.8 and 6.1.1.4'
Zr Zr -2.9673 0.5597 'International Tables Vol C Tables 4.2.6.8 and 6.1.1.4'
W W -0.8490 6.8722 'International Tables Vol C Tables 4.2.6.8 and 6.1.1.4'

loop_
_geom_angle_atom_site_label_1
_geom_angle_atom_site_label_2
_geom_angle_atom_site_label_3
_geom_angle
_geom_angle_site_symmetry_1
_geom_angle_site_symmetry_3
O2S K1 O56 102.5(3) . .
O2S K1 O5S 70.1(3) . .
O56 K1 O5S 70.1(3) . .
O2S K1 O3 67.5(3) . 1_545
O56 K1 O3 167.2(3) . 1_545
O5S K1 O3 98.2(3) . 1_545
O2S K1 O12 139.8(3) . 1_545
O56 K1 O12 70.2(3) . 1_545
O5S K1 O12 70.4(3) . 1_545
O3 K1 O12 111.8(3) 1_545 1_545
O2S K1 O5 118.3(3) . 1_545
O56 K1 O5 126.3(3) . 1_545
O5S K1 O5 91.6(3) . 1_545
O3 K1 O5 57.4(2) 1_545 1_545
O12 K1 O5 56.1(3) 1_545 1_545
O2S K1 O39 82.8(3) . .
O56 K1 O39 109.7(3) . .
O5S K1 O39 151.8(3) . .
O3 K1 O39 77.8(2) 1_545 .
O12 K1 O39 137.3(3) 1_545 .
O5 K1 O39 108.7(3) 1_545 .
O2S K1 O50 99.7(3) . .
O56 K1 O50 56.1(2) . .
O5S K1 O50 121.8(3) . .
O3 K1 O50 131.7(3) 1_545 .
O12 K1 O50 106.9(3) 1_545 .
O5 K1 O50 136.8(3) 1_545 .
O39 K1 O50 54.0(2) . .
O2S K1 W17 97.5(2) . .
O56 K1 W17 26.71(18) . .
O5S K1 W17 92.5(3) . .
O3 K1 W17 156.9(2) 1_545 .
O12 K1 W17 91.08(19) 1_545 .
O5 K1 W17 143.01(19) 1_545 .
O39 K1 W17 83.09(17) . .
O50 K1 W17 30.24(16) . .
O2S K1 W4 133.4(3) . 1_545
O56 K1 W4 97.1(2) . 1_545
O5S K1 W4 77.8(3) . 1_545
O3 K1 W4 85.23(18) 1_545 1_545
O12 K1 W4 26.94(18) 1_545 1_545
O5 K1 W4 29.24(17) 1_545 1_545
O39 K1 W4 128.9(2) . 1_545
O50 K1 W4 126.10(19) . 1_545
W17 K1 W4 117.14(7) . 1_545
O2S K1 W2 89.1(2) . 1_545
O56 K1 W2 155.2(2) . 1_545
O5S K1 W2 94.1(3) . 1_545
O3 K1 W2 25.39(17) 1_545 1_545
O12 K1 W2 86.71(19) 1_545 1_545
O5 K1 W2 32.14(17) 1_545 1_545
O39 K1 W2 93.30(18) . 1_545
O50 K1 W2 144.03(18) . 1_545
W17 K1 W2 171.96(9) . 1_545
W4 K1 W2 59.95(4) 1_545 1_545
O2S K1 W13 85.6(2) . .
O56 K1 W13 85.30(19) . .
O5S K1 W13 139.8(3) . .
O3 K1 W13 101.34(19) 1_545 .
O12 K1 W13 131.0(2) 1_545 .
O5 K1 W13 128.5(2) 1_545 .
O39 K1 W13 24.52(16) . .
O50 K1 W13 30.41(16) . .
W17 K1 W13 58.62(4) . .
W4 K1 W13 138.35(9) 1_545 .
W2 K1 W13 117.76(8) 1_545 .
K9 K2 O3S 132.5(3) 5_566 .
K9 K2 O1L 69.7(3) 5_566 .
O3S K2 O1L 156.9(3) . .
K9 K2 O1 70.5(3) 5_566 .
O3S K2 O1 131.5(3) . .
O1L K2 O1 55.2(2) . .
K9 K2 O4S 131.9(3) 5_566 2_566
O3S K2 O4S 94.2(3) . 2_566
O1L K2 O4S 66.5(3) . 2_566
O1 K2 O4S 68.8(3) . 2_566
K9 K2 O20 108.2(3) 5_566 5_576
O3S K2 O20 71.1(3) . 5_576
O1L K2 O20 111.9(3) . 5_576
O1 K2 O20 60.5(3) . 5_576
O4S K2 O20 72.0(3) 2_566 5_576
K9 K2 O6 111.6(3) 5_566 2_556
O3S K2 O6 70.7(3) . 2_556
O1L K2 O6 96.4(2) . 2_556
O1 K2 O6 149.9(2) . 2_556
O4S K2 O6 92.2(3) 2_566 2_556
O20 K2 O6 137.2(3) 5_576 2_556
K9 K2 O2L 109.0(3) 5_566 2_556
O3S K2 O2L 107.2(3) . 2_556
O1L K2 O2L 51.7(2) . 2_556
O1 K2 O2L 99.2(2) . 2_556
O4S K2 O2L 55.0(3) 2_566 2_556
O20 K2 O2L 126.9(3) 5_576 2_556
O6 K2 O2L 51.1(2) 2_556 2_556
K9 K2 O10 66.6(3) 5_566 5_576
O3S K2 O10 66.3(3) . 5_576
O1L K2 O10 133.5(3) . 5_576
O1 K2 O10 120.3(2) . 5_576
O4S K2 O10 160.0(3) 2_566 5_576
O20 K2 O10 96.3(2) 5_576 5_576
O6 K2 O10 85.5(2) 2_556 5_576
O2L K2 O10 132.9(2) 2_556 5_576
K9 K2 W1 67.1(2) 5_566 .
O3S K2 W1 153.1(2) . .
O1L K2 W1 28.18(17) . .
O1 K2 W1 26.99(16) . .
O4S K2 W1 64.9(2) 2_566 .
O20 K2 W1 85.69(19) 5_576 .
O6 K2 W1 124.06(18) 2_556 .
O2L K2 W1 75.63(16) 2_556 .
O10 K2 W1 131.79(18) 5_576 .
K9 K2 W2 125.1(2) 5_566 2_556
O3S K2 W2 81.1(2) . 2_556
O1L K2 W2 78.96(18) . 2_556
O1 K2 W2 123.91(19) . 2_556
O4S K2 W2 63.9(2) 2_566 2_556
O20 K2 W2 125.2(2) 5_576 2_556
O6 K2 W2 29.15(16) 2_556 2_556
O2L K2 W2 27.38(15) 2_556 2_556
O10 K2 W2 114.44(17) 5_576 2_556
W1 K2 W2 102.60(8) . 2_556
K9 K2 W8 94.3(2) 5_566 5_576
O3S K2 W8 66.7(2) . 5_576
O1L K2 W8 125.0(2) . 5_576
O1 K2 W8 69.84(17) . 5_576
O4S K2 W8 94.9(2) 2_566 5_576
O20 K2 W8 22.92(17) 5_576 5_576
O6 K2 W8 137.26(18) 2_556 5_576
O2L K2 W8 149.5(2) 2_556 5_576
O10 K2 W8 73.98(16) 5_576 5_576
W1 K2 W8 96.84(7) . 5_576
W2 K2 W8 140.31(9) 2_556 5_576
O1S K3 O4S 153.7(4) . .
O1S K3 O6S 76.2(3) . .
O4S K3 O6S 82.1(4) . .
O1S K3 O3 137.8(3) . 1_545
O4S K3 O3 68.3(3) . 1_545
O6S K3 O3 139.3(4) . 1_545
O1S K3 O2S 81.9(3) . .
O4S K3 O2S 112.4(4) . .
O6S K3 O2S 150.8(4) . .
O3 K3 O2S 69.3(3) 1_545 .
O1S K3 O15S 74.6(4) . .
O4S K3 O15S 87.8(4) . .
O6S K3 O15S 81.4(5) . .
O3 K3 O15S 122.9(4) 1_545 .
O2S K3 O15S 74.3(4) . .
O1S K3 O6S 76.3(4) . 2_556
O4S K3 O6S 109.9(4) . 2_556
O6S K3 O6S 69.9(5) . 2_556
O3 K3 O6S 94.1(3) 1_545 2_556
O2S K3 O6S 123.2(3) . 2_556
O15S K3 O6S 143.0(4) . 2_556
O1S K3 K3 99.5(2) . 2_556
O4S K3 K3 74.8(3) . 2_556
O6S K3 K3 46.0(4) . 2_556
O3 K3 K3 97.9(2) 1_545 2_556
O2S K3 K3 159.7(3) . 2_556
O15S K3 K3 125.8(4) . 2_556
O6S K3 K3 39.6(2) 2_556 2_556
O1S K3 K1 96.4(2) . .
O4S K3 K1 108.9(3) . .
O6S K3 K1 159.9(4) . .
O3 K3 K1 41.95(19) 1_545 .
O2S K3 K1 41.0(2) . .
O15S K3 K1 115.1(4) . .
O6S K3 K1 90.3(3) 2_556 .
K3 K3 K1 119.17(17) 2_556 .
O1S K3 K5 40.2(2) . .
O4S K3 K5 114.9(3) . .
O6S K3 K5 59.0(3) . .
O3 K3 K5 159.6(2) 1_545 .
O2S K3 K5 91.8(2) . .
O15S K3 K5 40.6(4) . .
O6S K3 K5 102.9(3) 2_556 .
K3 K3 K5 102.34(10) 2_556 .
K1 K3 K5 125.72(10) . .
O1S K3 K2 148.0(3) . 2_546
O4S K3 K2 34.6(3) . 2_546
O6S K3 K2 112.0(3) . 2_546
O3 K3 K2 54.4(2) 1_545 2_546
O2S K3 K2 77.9(2) . 2_546
O15S K3 K2 76.2(4) . 2_546
O6S K3 K2 135.7(3) 2_556 2_546
K3 K3 K2 108.04(7) 2_556 2_546
K1 K3 K2 84.32(8) . 2_546
K5 K3 K2 115.77(12) . 2_546
O13S K4 O56 76.2(4) . .
O13S K4 O54 74.9(4) . 4_546
O56 K4 O54 147.5(3) . 4_546
O13S K4 K11 126.6(5) . .
O56 K4 K11 144.0(3) . .
O54 K4 K11 67.6(3) 4_546 .
O13S K4 O5S 99.0(5) . .
O56 K4 O5S 73.6(3) . .
O54 K4 O5S 125.4(4) 4_546 .
K11 K4 O5S 75.2(4) . .
O13S K4 O9S 82.8(5) . .
O56 K4 O9S 87.2(4) . .
O54 K4 O9S 74.8(4) 4_546 .
K11 K4 O9S 120.1(4) . .
O5S K4 O9S 159.6(5) . .
O13S K4 O12 148.1(4) . 1_545
O56 K4 O12 71.9(3) . 1_545
O54 K4 O12 135.9(3) 4_546 1_545
K11 K4 O12 81.3(3) . 1_545
O5S K4 O12 71.0(3) . 1_545
O9S K4 O12 96.7(4) . 1_545
O13S K4 K8 111.6(5) . .
O56 K4 K8 58.6(3) . .
O54 K4 K8 120.7(3) 4_546 .
K11 K4 K8 119.8(3) . .
O5S K4 K8 112.0(3) . .
O9S K4 K8 49.7(4) . .
O12 K4 K8 51.0(2) 1_545 .
O13S K4 K1 108.6(4) . .
O56 K4 K1 42.2(2) . .
O54 K4 K1 167.6(3) 4_546 .
K11 K4 K1 101.9(2) . .
O5S K4 K1 42.9(3) . .
O9S K4 K1 117.2(4) . .
O12 K4 K1 43.62(19) 1_545 .
K8 K4 K1 69.77(16) . .
O13S K4 K7 103.5(5) . .
O56 K4 K7 131.6(3) . .
O54 K4 K7 70.2(2) 4_546 .
K11 K4 K7 28.5(3) . .
O5S K4 K7 58.5(3) . .
O9S K4 K7 141.2(4) . .
O12 K4 K7 96.7(2) 1_545 .
K8 K4 K7 144.9(2) . .
K1 K4 K7 97.36(14) . .
O12S K5 O16 144.7(4) . .
O12S K5 O7S 140.4(5) . 6_566
O16 K5 O7S 70.3(3) . 6_566
O12S K5 O15S 81.5(5) . .
O16 K5 O15S 131.0(4) . .
O7S K5 O15S 77.5(4) 6_566 .
O12S K5 O1S 118.8(5) . .
O16 K5 O1S 70.7(3) . .
O7S K5 O1S 85.1(4) 6_566 .
O15S K5 O1S 70.7(4) . .
O12S K5 O18 85.1(4) . 2_556
O16 K5 O18 71.6(3) . 2_556
O7S K5 O18 133.7(4) 6_566 2_556
O15S K5 O18 110.3(4) . 2_556
O1S K5 O18 57.9(3) . 2_556
O12S K5 O19 66.5(4) . 2_556
O16 K5 O19 78.3(3) . 2_556
O7S K5 O19 137.1(3) 6_566 2_556
O15S K5 O19 144.7(4) . 2_556
O1S K5 O19 111.6(3) . 2_556
O18 K5 O19 54.8(2) 2_556 2_556
O12S K5 O12S 64.2(5) . 5_567
O16 K5 O12S 139.3(4) . 5_567
O7S K5 O12S 76.1(4) 6_566 5_567
O15S K5 O12S 59.1(5) . 5_567
O1S K5 O12S 128.9(4) . 5_567
O18 K5 O12S 148.2(4) 2_556 5_567
O19 K5 O12S 114.5(4) 2_556 5_567
O12S K5 W7 76.6(3) . 2_556
O16 K5 W7 71.1(2) . 2_556
O7S K5 W7 141.4(3) 6_566 2_556
O15S K5 W7 130.6(4) . 2_556
O1S K5 W7 82.2(2) . 2_556
O18 K5 W7 25.16(18) 2_556 2_556
O19 K5 W7 29.70(17) 2_556 2_556
O12S K5 W7 138.1(3) 5_567 2_556
O12S K5 K6 143.1(4) . 6_566
O16 K5 K6 41.51(19) . 6_566
O7S K5 K6 40.8(3) 6_566 6_566
O15S K5 K6 118.2(4) . 6_566
O1S K5 K6 97.8(2) . 6_566
O18 K5 K6 112.6(2) 2_556 6_566
O19 K5 K6 96.7(2) 2_556 6_566
O12S K5 K6 97.8(3) 5_567 6_566
W7 K5 K6 105.43(11) 2_556 6_566
O12S K5 K3 90.0(4) . .
O16 K5 K3 106.7(2) . .
O7S K5 K3 95.1(3) 6_566 .
O15S K5 K3 40.5(4) . .
O1S K5 K3 36.0(2) . .
O18 K5 K3 71.8(2) 2_556 .
O19 K5 K3 122.0(2) 2_556 .
O12S K5 K3 98.5(4) 5_567 .
W7 K5 K3 95.57(10) 2_556 .
K6 K5 K3 125.72(13) 6_566 .
O12S K5 K9 117.2(4) . 6_566
O16 K5 K9 38.3(2) . 6_566
O7S K5 K9 78.3(3) 6_566 6_566
O15S K5 K9 155.8(4) . 6_566
O1S K5 K9 108.7(3) . 6_566
O18 K5 K9 87.7(2) 2_556 6_566
O19 K5 K9 59.1(2) 2_556 6_566
O12S K5 K9 113.1(4) 5_567 6_566
W7 K5 K9 71.67(14) 2_556 6_566
K6 K5 K9 37.62(14) 6_566 6_566
K3 K5 K9 144.72(17) . 6_566
O10 K6 O7S 162.4(4) 1_545 .
O10 K6 O16 117.5(3) 1_545 6_565
O7S K6 O16 72.2(4) . 6_565
O10 K6 K9 77.1(3) 1_545 .
O7S K6 K9 120.1(4) . .
O16 K6 K9 62.0(3) 6_565 .
O10 K6 O15 66.1(3) 1_545 6_565
O7S K6 O15 113.0(4) . 6_565
O16 K6 O15 58.6(2) 6_565 6_565
K9 K6 O15 73.7(3) . 6_565
O10 K6 W6 96.6(2) 1_545 6_565
O7S K6 W6 87.3(3) . 6_565
O16 K6 W6 27.14(18) 6_565 6_565
K9 K6 W6 69.1(2) . 6_565
O15 K6 W6 32.33(17) 6_565 6_565
O10 K6 W3 25.38(19) 1_545 1_545
O7S K6 W3 152.3(3) . 1_545
O16 K6 W3 134.8(2) 6_565 1_545
K9 K6 W3 78.6(2) . 1_545
O15 K6 W3 91.0(2) 6_565 1_545
W6 K6 W3 119.78(11) 6_565 1_545
O10 K6 K5 153.7(2) 1_545 6_565
O7S K6 K5 42.7(3) . 6_565
O16 K6 K5 41.94(19) 6_565 6_565
K9 K6 K5 77.5(2) . 6_565
O15 K6 K5 100.0(2) 6_565 6_565
W6 K6 K5 67.75(8) 6_565 6_565
W3 K6 K5 149.51(16) 1_545 6_565
O10 K6 K10 107.3(4) 1_545 .
O7S K6 K10 55.2(4) . .
O16 K6 K10 104.5(3) 6_565 .
K9 K6 K10 165.5(3) . .
O15 K6 K10 95.2(3) 6_565 .
W6 K6 K10 96.53(15) 6_565 .
W3 K6 K10 111.5(3) 1_545 .
K5 K6 K10 95.8(3) 6_565 .
O10 K6 K2 48.2(2) 1_545 5_566
O7S K6 K2 145.5(3) . 5_566
O16 K6 K2 73.6(2) 6_565 5_566
K9 K6 K2 34.4(2) . 5_566
O15 K6 K2 49.47(17) 6_565 5_566
W6 K6 K2 63.54(7) 6_565 5_566
W3 K6 K2 61.18(7) 1_545 5_566
K5 K6 K2 105.58(11) 6_565 5_566
K10 K6 K2 140.8(3) . 5_566
O31 K7 O14 77.4(3) 6_566 1_545
O31 K7 K11 98.8(4) 6_566 .
O14 K7 K11 75.4(3) 1_545 .
O31 K7 O35 170.4(4) 6_566 1_545
O14 K7 O35 98.7(3) 1_545 1_545
K11 K7 O35 71.7(3) . 1_545
O31 K7 W9 21.32(19) 6_566 6_566
O14 K7 W9 83.7(2) 1_545 6_566
K11 K7 W9 120.1(3) . 6_566
O35 K7 W9 168.1(4) 1_545 6_566
O31 K7 W5 98.8(3) 6_566 1_545
O14 K7 W5 21.75(19) 1_545 1_545
K11 K7 W5 67.9(2) . 1_545
O35 K7 W5 77.0(2) 1_545 1_545
W9 K7 W5 105.17(17) 6_566 1_545
O31 K7 W11 152.6(3) 6_566 1_545
O14 K7 W11 77.3(2) 1_545 1_545
K11 K7 W11 64.8(2) . 1_545
O35 K7 W11 21.49(19) 1_545 1_545
W9 K7 W11 158.5(3) 6_566 1_545
W5 K7 W11 55.55(10) 1_545 1_545
O31 K7 K4 71.6(3) 6_566 .
O14 K7 K4 74.2(2) 1_545 .
K11 K7 K4 27.5(2) . .
O35 K7 K4 98.9(3) 1_545 .
W9 K7 K4 92.90(17) 6_566 .
W5 K7 K4 77.24(12) 1_545 .
W11 K7 K4 91.63(14) 1_545 .
O9S K8 O12 97.0(4) . 1_545
O9S K8 O57 94.7(5) . .
O12 K8 O57 113.6(4) 1_545 .
O9S K8 O56 77.7(4) . .
O12 K8 O56 65.1(3) 1_545 .
O57 K8 O56 54.4(3) . .
O9S K8 K4 49.6(3) . .
O12 K8 K4 51.4(2) 1_545 .
O57 K8 K4 95.2(3) . .
O56 K8 K4 45.5(2) . .
O9S K8 W17 87.8(4) . .
O12 K8 W17 86.6(3) 1_545 .
O57 K8 W17 29.0(2) . .
O56 K8 W17 25.62(18) . .
K4 K8 W17 69.45(16) . .
O9S K8 K10 137.2(5) . .
O12 K8 K10 125.7(4) 1_545 .
O57 K8 K10 70.0(3) . .
O56 K8 K10 117.5(4) . .
K4 K8 K10 162.9(4) . .
W17 K8 K10 94.1(3) . .
O9S K8 K1 108.3(4) . .
O12 K8 K1 38.9(2) 1_545 .
O57 K8 K1 75.5(3) . .
O56 K8 K1 38.89(19) . .
K4 K8 K1 60.72(15) . .
W17 K8 K1 51.54(11) . .
K10 K8 K1 105.9(4) . .
K2 K9 O1 113.3(4) 5_566 1_545
K2 K9 K6 110.3(3) 5_566 .
O1 K9 K6 105.1(4) 1_545 .
K2 K9 O16 110.5(4) 5_566 6_565
O1 K9 O16 136.1(5) 1_545 6_565
K6 K9 O16 58.5(3) . 6_565
K2 K9 O7 100.2(3) 5_566 5_566
O1 K9 O7 70.8(3) 1_545 5_566
K6 K9 O7 147.6(4) . 5_566
O16 K9 O7 101.2(4) 6_565 5_566
K2 K9 O1L 57.2(3) 5_566 5_566
O1 K9 O1L 112.6(4) 1_545 5_566
K6 K9 O1L 142.1(4) . 5_566
O16 K9 O1L 90.6(4) 6_565 5_566
O7 K9 O1L 51.3(3) 5_566 5_566
K2 K9 O1 57.8(3) 5_566 5_566
O1 K9 O1 69.5(3) 1_545 5_566
K6 K9 O1 159.5(4) . 5_566
O16 K9 O1 139.0(4) 6_565 5_566
O7 K9 O1 51.0(3) 5_566 5_566
O1L K9 O1 49.1(3) 5_566 5_566
K2 K9 O4 90.1(3) 5_566 1_545
O1 K9 O4 54.6(3) 1_545 1_545
K6 K9 O4 68.1(3) . 1_545
O16 K9 O4 126.5(4) 6_565 1_545
O7 K9 O4 123.6(4) 5_566 1_545
O1L K9 O4 139.0(4) 5_566 1_545
O1 K9 O4 94.0(3) 5_566 1_545
K2 K9 W1 69.1(2) 5_566 5_566
O1 K9 W1 83.3(3) 1_545 5_566
K6 K9 W1 170.5(4) . 5_566
O16 K9 W1 112.5(3) 6_565 5_566
O7 K9 W1 31.17(18) 5_566 5_566
O1L K9 W1 29.33(18) 5_566 5_566
O1 K9 W1 27.97(16) 5_566 5_566
O4 K9 W1 121.0(3) 1_545 5_566
K2 K9 W6 84.0(2) 5_566 6_565
O1 K9 W6 162.6(4) 1_545 6_565
K6 K9 W6 66.0(2) . 6_565
O16 K9 W6 26.54(19) 6_565 6_565
O7 K9 W6 108.1(3) 5_566 6_565
O1L K9 W6 76.7(3) 5_566 6_565
O1 K9 W6 124.1(3) 5_566 6_565
O4 K9 W6 128.1(3) 1_545 6_565
W1 K9 W6 104.7(2) 5_566 6_565
K2 K9 W1 99.7(3) 5_566 1_545
O1 K9 W1 23.8(2) 1_545 1_545
K6 K9 W1 93.2(3) . 1_545
O16 K9 W1 143.9(4) 6_565 1_545
O7 K9 W1 92.0(3) 5_566 1_545
O1L K9 W1 123.0(3) 5_566 1_545
O1 K9 W1 74.1(2) 5_566 1_545
O4 K9 W1 31.80(17) 1_545 1_545
W1 K9 W1 96.2(2) 5_566 1_545
W6 K9 W1 158.7(3) 6_565 1_545
K2 K9 K5 146.6(3) 5_566 6_565
O1 K9 K5 99.4(3) 1_545 6_565
K6 K9 K5 64.9(2) . 6_565
O16 K9 K5 37.2(2) 6_565 6_565
O7 K9 K5 83.8(3) 5_566 6_565
O1L K9 K5 104.8(3) 5_566 6_565
O1 K9 K5 134.8(3) 5_566 6_565
O4 K9 K5 115.4(3) 1_545 6_565
W1 K9 K5 110.1(2) 5_566 6_565
W6 K9 K5 63.52(16) 6_565 6_565
W1 K9 K5 113.3(2) 1_545 6_565
O36 K10 O52 133.8(6) 6_565 .
O36 K10 O10S 65.0(4) 6_565 .
O52 K10 O10S 70.5(4) . .
O36 K10 O37 55.9(3) 6_565 6_565
O52 K10 O37 121.4(6) . 6_565
O10S K10 O37 73.1(4) . 6_565
O36 K10 O51 148.1(8) 6_565 .
O52 K10 O51 52.2(3) . .
O10S K10 O51 100.9(5) . .
O37 K10 O51 93.3(6) 6_565 .
O36 K10 W12 29.6(2) 6_565 6_565
O52 K10 W12 134.1(4) . 6_565
O10S K10 W12 67.7(3) . 6_565
O37 K10 W12 26.29(18) 6_565 6_565
O51 K10 W12 119.4(6) . 6_565
O36 K10 W15 154.3(4) 6_565 .
O52 K10 W15 24.4(2) . .
O10S K10 W15 89.4(3) . .
O37 K10 W15 116.0(6) 6_565 .
O51 K10 W15 29.48(17) . .
W12 K10 W15 138.8(5) 6_565 .
O36 K10 K8 130.0(7) 6_565 .
O52 K10 K8 73.5(4) . .
O10S K10 K8 131.1(7) . .
O37 K10 K8 155.7(6) 6_565 .
O51 K10 K8 81.3(3) . .
W12 K10 K8 151.5(3) 6_565 .
W15 K10 K8 68.7(2) . .
O36 K10 K6 77.9(3) 6_565 .
O52 K10 K6 148.3(4) . .
O10S K10 K6 139.2(4) . .
O37 K10 K6 72.4(3) 6_565 .
O51 K10 K6 102.0(5) . .
W12 K10 K6 71.7(2) 6_565 .
W15 K10 K6 125.2(4) . .
K8 K10 K6 85.5(2) . .
K4 K11 O17S 117.3(6) . .
K4 K11 K7 124.0(4) . .
O17S K11 K7 88.0(6) . .
K4 K11 O34 131.6(4) . 1_545
O17S K11 O34 74.8(6) . 1_545
K7 K11 O34 101.9(4) . 1_545
K4 K11 O54 55.7(3) . 4_546
O17S K11 O54 63.9(5) . 4_546
K7 K11 O54 108.1(4) . 4_546
O34 K11 O54 126.9(5) 1_545 4_546
K4 K11 O13 96.8(4) . 1_545
O17S K11 O13 133.9(6) . 1_545
K7 K11 O13 98.2(4) . 1_545
O34 K11 O13 59.2(3) 1_545 1_545
O54 K11 O13 149.5(5) 4_546 1_545
K4 K11 O5S 52.7(3) . .
O17S K11 O5S 158.3(7) . .
K7 K11 O5S 84.9(4) . .
O34 K11 O5S 126.8(5) 1_545 .
O54 K11 O5S 99.0(4) 4_546 .
O13 K11 O5S 67.6(4) 1_545 .
K4 K11 O35 173.1(4) . 1_545
O17S K11 O35 56.6(5) . 1_545
K7 K11 O35 55.2(3) . 1_545
O34 K11 O35 52.1(3) 1_545 1_545
O54 K11 O35 117.4(4) 4_546 1_545
O13 K11 O35 90.1(3) 1_545 1_545
O5S K11 O35 131.6(4) . 1_545
K4 K11 W11 159.0(4) . 1_545
O17S K11 W11 71.8(5) . 1_545
K7 K11 W11 73.0(3) . 1_545
O34 K11 W11 29.0(2) 1_545 1_545
O54 K11 W11 135.5(4) 4_546 1_545
O13 K11 W11 66.7(2) 1_545 1_545
O5S K11 W11 125.0(4) . 1_545
O35 K11 W11 26.49(17) 1_545 1_545
K4 K11 W10 105.3(3) . 1_545
O17S K11 W10 77.2(6) . 1_545
K7 K11 W10 129.6(4) . 1_545
O34 K11 W10 27.8(2) 1_545 1_545
O54 K11 W10 107.6(4) 4_546 1_545
O13 K11 W10 63.7(2) 1_545 1_545
O5S K11 W10 122.6(4) . 1_545
O35 K11 W10 77.1(3) 1_545 1_545
W11 K11 W10 56.60(15) 1_545 1_545
K4 K11 W5 113.4(3) . 1_545
O17S K11 W5 128.7(5) . 1_545
K7 K11 W5 70.0(3) . 1_545
O34 K11 W5 66.0(3) 1_545 1_545
O54 K11 W5 166.3(4) 4_546 1_545
O13 K11 W5 28.26(18) 1_545 1_545
O5S K11 W5 67.5(3) . 1_545
O35 K11 W5 73.2(2) 1_545 1_545
W11 K11 W5 57.69(15) 1_545 1_545
W10 K11 W5 82.46(19) 1_545 1_545
K4 K11 W4 76.2(2) . 1_545
O17S K11 W4 132.9(7) . 1_545
K7 K11 W4 123.3(4) . 1_545
O34 K11 W4 65.5(3) 1_545 1_545
O54 K11 W4 123.7(4) 4_546 1_545
O13 K11 W4 26.24(18) 1_545 1_545
O5S K11 W4 67.0(3) . 1_545
O35 K11 W4 110.2(3) 1_545 1_545
W11 K11 W4 84.06(19) 1_545 1_545
W10 K11 W4 55.79(14) 1_545 1_545
W5 K11 W4 54.12(13) 1_545 1_545
W1 O1 K9 115.2(5) . 1_565
W1 O1 K2 101.4(4) . .
K9 O1 K2 139.2(4) 1_565 .
W1 O1 K9 87.5(4) . 5_566
K9 O1 K9 110.5(3) 1_565 5_566
K2 O1 K9 51.7(2) . 5_566
W2 O2 W1 116.8(5) . .
W2 O3 K3 151.8(5) . 1_565
W2 O3 K1 109.0(4) . 1_565
K3 O3 K1 98.6(3) 1_565 1_565
W3 O4 W1 151.3(5) . .
W3 O4 K9 104.5(4) . 1_565
W1 O4 K9 88.6(3) . 1_565
W4 O5 W2 149.7(5) . .
W4 O5 K1 100.4(4) . 1_565
W2 O5 K1 98.6(3) . 1_565
W2 O6 W5 154.0(5) . .
W2 O6 K2 97.7(3) . 2_556
W5 O6 K2 107.3(3) . 2_556
W1 O7 W8 154.6(5) . .
W1 O7 K9 89.4(3) . 5_566
W8 O7 K9 115.8(4) . 5_566
P1 O8 W2 128.8(5) . .
P1 O8 W1 127.7(5) . .
W2 O8 W1 93.6(3) . .
W8 O9 W3 147.1(5) . .
W3 O10 K6 112.1(4) . 1_565
W3 O10 K2 107.9(4) . 5_576
K6 O10 K2 95.7(3) 1_565 5_576
W4 O11 W3 122.5(5) . .
W4 O12 K1 104.0(4) . 1_565
W4 O12 K8 133.6(5) . 1_565
K1 O12 K8 102.0(3) 1_565 1_565
W4 O12 K4 138.1(5) . 1_565
K1 O12 K4 92.2(3) 1_565 1_565
K8 O12 K4 77.6(3) 1_565 1_565
W5 O13 W4 148.3(5) . .
W5 O13 K11 101.2(4) . 1_565
W4 O13 K11 107.8(4) . 1_565
W5 O14 K7 120.9(4) . 1_565
W5 O15 W6 121.5(4) . .
W5 O15 K6 141.3(4) . 6_566
W6 O15 K6 93.1(3) . 6_566
W6 O16 K6 105.3(4) . 6_566
W6 O16 K5 149.3(5) . .
K6 O16 K5 96.5(3) 6_566 .
W6 O16 K9 105.1(4) . 6_566
K6 O16 K9 59.5(3) 6_566 6_566
K5 O16 K9 104.5(3) . 6_566
W7 O17 W6 139.5(5) . .
W7 O18 K5 108.3(4) . 2_556
W8 O19 W7 121.2(4) . .
W8 O19 K5 139.6(4) . 2_556
W7 O19 K5 99.1(3) . 2_556
W8 O20 K2 114.3(4) . 5_576
P1 O21 W3 123.8(5) . .
P1 O21 W4 124.8(5) . .
W3 O21 W4 90.1(3) . .
P1 O22 W6 125.1(4) . .
P1 O22 W5 128.6(5) . .
W6 O22 W5 91.5(3) . .
P1 O23 W7 126.6(5) . .
P1 O23 W8 128.2(5) . .
W7 O23 W8 90.7(3) . .
W9 O24 W3 162.6(5) . .
W10 O25 W4 161.4(5) . .
W5 O26 W11 161.6(5) . .
W12 O27 W6 161.1(5) . .
W13 O28 W7 161.4(5) . .
W8 O29 W14 159.8(5) . .
W14 O30 W9 152.1(5) . .
W9 O31 K7 122.3(5) . 6_565
W9 O32 W10 122.1(4) . .
W10 O34 W11 151.8(5) . .
W10 O34 K11 105.2(4) . 1_565
W11 O34 K11 101.7(4) . 1_565
W11 O35 K7 119.8(4) . 1_565
W11 O35 K11 91.8(4) . 1_565
K7 O35 K11 53.1(3) 1_565 1_565
W11 O36 W12 121.4(5) . .
W11 O36 K10 134.5(6) . 6_566
W12 O36 K10 103.8(6) . 6_566
W12 O37 K10 101.6(5) . 6_566
W12 O38 W13 156.7(5) . .
W13 O39 K1 111.0(4) . .
W13 O40 W14 121.1(5) . .
P2 O42 W10 128.5(5) . .
P2 O42 W9 128.5(5) . .
W10 O42 W9 90.4(3) . .
P2 O43 W12 129.8(5) . .
P2 O43 W11 127.8(5) . .
W12 O43 W11 90.6(3) . .
P2 O44 W13 129.9(5) . .
P2 O44 W14 127.9(5) . .
W13 O44 W14 90.2(3) . .
P2 O45 W17 123.4(5) . .
P2 O45 W15 124.7(5) . .
W17 O45 W15 92.5(3) . .
P2 O45 W16 124.6(5) . .
W17 O45 W16 91.9(3) . .
W15 O45 W16 90.0(3) . .
W15 O46 W9 153.7(5) . .
W16 O47 W10 152.5(5) . .
W11 O48 W16 151.8(5) . .
W17 O49 W12 149.2(5) . .
W17 O50 W13 149.0(5) . .
W17 O50 K1 93.9(3) . .
W13 O50 K1 98.9(3) . .
W15 O51 W14 149.7(6) . .
W15 O51 K10 89.3(4) . .
W14 O51 K10 116.5(5) . .
W15 O52 K10 111.4(6) . .
W16 O53 W15 123.3(5) . .
W16 O54 K4 156.0(5) . 4_556
W16 O54 K11 147.0(5) . 4_556
K4 O54 K11 56.7(3) 4_556 4_556
W16 O55 W17 122.0(4) . .
W17 O56 K4 156.0(5) . .
W17 O56 K1 105.5(4) . .
K4 O56 K1 98.5(3) . .
W17 O56 K8 100.8(4) . .
K4 O56 K8 75.9(3) . .
K1 O56 K8 96.0(3) . .
W15 O57 W17 122.6(5) . .
W15 O57 K8 132.0(5) . .
W17 O57 K8 105.4(4) . .
W1 O1L Zr1 141.9(4) . .
W1 O1L K2 102.2(4) . .
Zr1 O1L K2 115.1(3) . .
W1 O1L K9 88.9(3) . 5_566
Zr1 O1L K9 119.3(4) . 5_566
K2 O1L K9 53.1(2) . 5_566
W2 O2L Zr1 140.2(5) . .
W2 O2L K2 98.0(3) . 2_556
Zr1 O2L K2 104.6(3) . 2_556
W6 O3L Zr1 157.7(5) . .
W7 O4L Zr1 159.3(5) . .
K3 O1S K5 103.8(3) . .
K1 O2S K3 97.7(3) . .
K3 O4S K2 114.9(4) . 2_546
K4 O5S K1 95.7(4) . .
K4 O5S K11 52.1(3) . .
K1 O5S K11 122.0(4) . .
K3 O6S K3 94.4(5) . 2_556
K6 O7S K5 96.6(4) . 6_565
K4 O9S K8 80.7(4) . .
K5 O12S K5 115.8(5) . 5_567
K3 O15S K5 98.9(5) . .
O23 P1 O22 110.8(5) . .
O23 P1 O21 111.3(5) . .
O22 P1 O21 110.4(5) . .
O23 P1 O8 108.3(5) . .
O22 P1 O8 107.8(5) . .
O21 P1 O8 108.2(5) . .
O42 P2 O44 111.8(5) . .
O42 P2 O43 111.8(5) . .
O44 P2 O43 112.1(5) . .
O42 P2 O45 107.5(5) . .
O44 P2 O45 106.6(5) . .
O43 P2 O45 106.8(5) . .
O1 W1 O1L 101.2(4) . .
O1 W1 O7 100.8(4) . .
O1L W1 O7 97.1(4) . .
O1 W1 O2 97.8(4) . .
O1L W1 O2 92.9(4) . .
O7 W1 O2 156.7(4) . .
O1 W1 O4 98.3(4) . .
O1L W1 O4 160.4(4) . .
O7 W1 O4 80.5(4) . .
O2 W1 O4 83.1(4) . .
O1 W1 O8 171.0(4) . .
O1L W1 O8 80.5(3) . .
O7 W1 O8 87.7(3) . .
O2 W1 O8 73.3(3) . .
O4 W1 O8 80.0(3) . .
O1 W1 K9 64.5(3) . 5_566
O1L W1 K9 61.8(3) . 5_566
O7 W1 K9 59.5(3) . 5_566
O2 W1 K9 142.8(3) . 5_566
O4 W1 K9 129.8(3) . 5_566
O8 W1 K9 123.3(3) . 5_566
O1 W1 K2 51.6(3) . .
O1L W1 K2 49.6(3) . .
O7 W1 K2 103.3(3) . .
O2 W1 K2 99.2(3) . .
O4 W1 K2 149.9(3) . .
O8 W1 K2 129.6(2) . .
K9 W1 K2 43.85(17) 5_566 .
O1 W1 K9 41.0(3) . 1_565
O1L W1 K9 139.5(3) . 1_565
O7 W1 K9 81.3(3) . 1_565
O2 W1 K9 104.3(3) . 1_565
O4 W1 K9 59.6(3) . 1_565
O8 W1 K9 139.3(2) . 1_565
K9 W1 K9 83.8(2) 5_566 1_565
K2 W1 K9 91.10(15) . 1_565
O3 W2 O2L 102.1(4) . .
O3 W2 O6 101.0(4) . .
O2L W2 O6 94.6(4) . .
O3 W2 O2 98.7(4) . .
O2L W2 O2 92.7(4) . .
O6 W2 O2 157.1(4) . .
O3 W2 O5 94.7(4) . .
O2L W2 O5 163.2(4) . .
O6 W2 O5 81.9(3) . .
O2 W2 O5 84.9(4) . .
O3 W2 O8 171.7(4) . .
O2L W2 O8 81.6(3) . .
O6 W2 O8 85.9(3) . .
O2 W2 O8 73.7(3) . .
O5 W2 O8 81.8(3) . .
O3 W2 K1 45.6(3) . 1_565
O2L W2 K1 147.3(3) . 1_565
O6 W2 K1 88.7(3) . 1_565
O2 W2 K1 96.8(3) . 1_565
O5 W2 K1 49.3(3) . 1_565
O8 W2 K1 131.0(2) . 1_565
O3 W2 K2 77.6(3) . 2_556
O2L W2 K2 54.6(3) . 2_556
O6 W2 K2 53.1(3) . 2_556
O2 W2 K2 144.3(3) . 2_556
O5 W2 K2 130.6(3) . 2_556
O8 W2 K2 110.4(2) . 2_556
K1 W2 K2 104.57(7) 1_565 2_556
O10 W3 O4 101.0(4) . .
O10 W3 O9 100.4(4) . .
O4 W3 O9 88.8(4) . .
O10 W3 O11 100.8(4) . .
O4 W3 O11 94.6(4) . .
O9 W3 O11 157.4(4) . .
O10 W3 O24 95.2(4) . .
O4 W3 O24 163.4(4) . .
O9 W3 O24 84.9(4) . .
O11 W3 O24 85.6(4) . .
O10 W3 O21 172.4(4) . .
O4 W3 O21 84.5(3) . .
O9 W3 O21 84.7(3) . .
O11 W3 O21 73.4(3) . .
O24 W3 O21 79.7(3) . .
O10 W3 K6 42.5(3) . 1_565
O4 W3 K6 67.9(3) . 1_565
O9 W3 K6 123.9(3) . 1_565
O11 W3 K6 77.7(3) . 1_565
O24 W3 K6 128.0(3) . 1_565
O21 W3 K6 138.0(2) . 1_565
O12 W4 O5 99.1(4) . .
O12 W4 O11 100.9(4) . .
O5 W4 O11 92.9(4) . .
O12 W4 O13 102.3(4) . .
O5 W4 O13 89.3(4) . .
O11 W4 O13 156.0(4) . .
O12 W4 O25 96.0(4) . .
O5 W4 O25 164.6(4) . .
O11 W4 O25 87.0(4) . .
O13 W4 O25 84.7(4) . .
O12 W4 O21 173.5(4) . .
O5 W4 O21 84.7(3) . .
O11 W4 O21 73.6(3) . .
O13 W4 O21 82.9(3) . .
O25 W4 O21 80.5(3) . .
O12 W4 K1 49.0(3) . 1_565
O5 W4 K1 50.3(3) . 1_565
O11 W4 K1 104.8(3) . 1_565
O13 W4 K1 95.0(3) . 1_565
O25 W4 K1 144.3(3) . 1_565
O21 W4 K1 135.1(2) . 1_565
O12 W4 K11 64.3(3) . 1_565
O5 W4 K11 118.9(3) . 1_565
O11 W4 K11 145.8(3) . 1_565
O13 W4 K11 45.9(3) . 1_565
O25 W4 K11 65.7(3) . 1_565
O21 W4 K11 118.4(3) . 1_565
K1 W4 K11 88.59(16) 1_565 1_565
O14 W5 O15 101.5(4) . .
O14 W5 O26 98.4(4) . .
O15 W5 O26 89.6(4) . .
O14 W5 O13 100.8(4) . .
O15 W5 O13 157.7(4) . .
O26 W5 O13 88.1(4) . .
O14 W5 O6 96.5(4) . .
O15 W5 O6 89.6(3) . .
O26 W5 O6 164.9(4) . .
O13 W5 O6 86.9(3) . .
O14 W5 O22 174.3(4) . .
O15 W5 O22 73.9(3) . .
O26 W5 O22 85.0(3) . .
O13 W5 O22 83.8(3) . .
O6 W5 O22 80.2(3) . .
O14 W5 K11 61.8(3) . 1_565
O15 W5 K11 145.5(3) . 1_565
O26 W5 K11 65.6(3) . 1_565
O13 W5 K11 50.5(3) . 1_565
O6 W5 K11 120.6(3) . 1_565
O22 W5 K11 123.9(3) . 1_565
O14 W5 K7 37.4(3) . 1_565
O15 W5 K7 105.7(3) . 1_565
O26 W5 K7 61.6(3) . 1_565
O13 W5 K7 92.6(3) . 1_565
O6 W5 K7 132.9(3) . 1_565
O22 W5 K7 146.6(2) . 1_565
K11 W5 K7 42.1(2) 1_565 1_565
O14 W5 K2 74.0(3) . 2_556
O15 W5 K2 56.6(3) . 2_556
O26 W5 K2 141.5(3) . 2_556
O13 W5 K2 130.3(3) . 2_556
O6 W5 K2 46.4(2) . 2_556
O22 W5 K2 100.5(2) . 2_556
K11 W5 K2 132.54(17) 1_565 2_556
K7 W5 K2 106.87(11) 1_565 2_556
O16 W6 O3L 101.9(4) . .
O16 W6 O17 101.5(4) . .
O3L W6 O17 94.0(4) . .
O16 W6 O15 100.3(4) . .
O3L W6 O15 95.3(4) . .
O17 W6 O15 154.1(4) . .
O16 W6 O27 92.7(4) . .
O3L W6 O27 165.4(4) . .
O17 W6 O27 82.4(4) . .
O15 W6 O27 82.6(3) . .
O16 W6 O22 170.2(3) . .
O3L W6 O22 86.0(3) . .
O17 W6 O22 83.6(3) . .
O15 W6 O22 73.0(3) . .
O27 W6 O22 79.5(3) . .
O16 W6 K6 47.5(3) . 6_566
O3L W6 K6 114.9(3) . 6_566
O17 W6 K6 139.7(3) . 6_566
O15 W6 K6 54.6(3) . 6_566
O27 W6 K6 75.7(2) . 6_566
O22 W6 K6 123.9(2) . 6_566
O16 W6 K9 48.4(3) . 6_566
O3L W6 K9 71.2(3) . 6_566
O17 W6 K9 138.6(3) . 6_566
O15 W6 K9 67.3(3) . 6_566
O27 W6 K9 120.5(3) . 6_566
O22 W6 K9 131.2(3) . 6_566
K6 W6 K9 44.90(17) 6_566 6_566
O18 W7 O4L 102.8(4) . .
O18 W7 O17 103.3(4) . .
O4L W7 O17 92.3(4) . .
O18 W7 O19 97.5(4) . .
O4L W7 O19 98.1(4) . .
O17 W7 O19 154.1(4) . .
O18 W7 O28 89.7(4) . .
O4L W7 O28 167.1(4) . .
O17 W7 O28 81.2(4) . .
O19 W7 O28 83.7(3) . .
O18 W7 O23 167.2(4) . .
O4L W7 O23 88.3(4) . .
O17 W7 O23 82.5(3) . .
O19 W7 O23 74.2(3) . .
O28 W7 O23 79.9(3) . .
O18 W7 K5 46.5(3) . 2_556
O4L W7 K5 102.3(3) . 2_556
O17 W7 K5 148.5(3) . 2_556
O19 W7 K5 51.2(3) . 2_556
O28 W7 K5 88.8(2) . 2_556
O23 W7 K5 125.2(2) . 2_556
O20 W8 O9 101.8(4) . .
O20 W8 O29 98.9(4) . .
O9 W8 O29 88.4(4) . .
O20 W8 O19 99.7(4) . .
O9 W8 O19 158.3(4) . .
O29 W8 O19 89.9(4) . .
O20 W8 O7 97.7(4) . .
O9 W8 O7 87.0(4) . .
O29 W8 O7 163.4(4) . .
O19 W8 O7 88.4(4) . .
O20 W8 O23 173.1(4) . .
O9 W8 O23 84.5(3) . .
O29 W8 O23 83.9(3) . .
O19 W8 O23 73.8(3) . .
O7 W8 O23 79.7(3) . .
O20 W8 K2 42.8(3) . 5_576
O9 W8 K2 62.6(3) . 5_576
O29 W8 K2 112.3(3) . 5_576
O19 W8 K2 137.0(2) . 5_576
O7 W8 K2 79.6(3) . 5_576
O23 W8 K2 141.7(2) . 5_576
O31 W9 O24 99.5(4) . .
O31 W9 O32 99.8(4) . .
O24 W9 O32 92.9(4) . .
O31 W9 O30 102.7(4) . .
O24 W9 O30 89.5(4) . .
O32 W9 O30 156.7(4) . .
O31 W9 O46 97.5(4) . .
O24 W9 O46 162.7(4) . .
O32 W9 O46 87.7(4) . .
O30 W9 O46 83.3(4) . .
O31 W9 O42 172.7(4) . .
O24 W9 O42 83.1(3) . .
O32 W9 O42 73.2(3) . .
O30 W9 O42 84.1(3) . .
O46 W9 O42 80.4(3) . .
O31 W9 K7 36.4(4) . 6_565
O24 W9 K7 72.6(3) . 6_565
O32 W9 K7 77.3(3) . 6_565
O30 W9 K7 125.3(3) . 6_565
O46 W9 K7 124.3(3) . 6_565
O42 W9 K7 140.5(2) . 6_565
O33 W10 O25 99.4(4) . .
O33 W10 O34 101.6(4) . .
O25 W10 O34 90.8(4) . .
O33 W10 O32 99.8(4) . .
O25 W10 O32 91.0(4) . .
O34 W10 O32 157.9(4) . .
O33 W10 O47 96.1(4) . .
O25 W10 O47 164.4(4) . .
O34 W10 O47 84.5(4) . .
O32 W10 O47 87.9(4) . .
O33 W10 O42 172.9(4) . .
O25 W10 O42 83.5(3) . .
O34 W10 O42 84.8(3) . .
O32 W10 O42 73.5(3) . .
O47 W10 O42 81.3(3) . .
O33 W10 K11 64.3(4) . 1_565
O25 W10 K11 70.8(3) . 1_565
O34 W10 K11 47.0(3) . 1_565
O32 W10 K11 152.3(3) . 1_565
O47 W10 K11 115.2(3) . 1_565
O42 W10 K11 122.8(3) . 1_565
O35 W11 O36 100.4(4) . .
O35 W11 O48 99.0(4) . .
O36 W11 O48 90.5(4) . .
O35 W11 O34 102.3(4) . .
O36 W11 O34 157.3(4) . .
O48 W11 O34 86.0(4) . .
O35 W11 O26 97.5(4) . .
O36 W11 O26 89.5(4) . .
O48 W11 O26 163.2(4) . .
O34 W11 O26 87.5(4) . .
O35 W11 O43 174.0(4) . .
O36 W11 O43 73.6(3) . .
O48 W11 O43 82.1(3) . .
O34 W11 O43 83.7(3) . .
O26 W11 O43 81.8(3) . .
O35 W11 K11 61.7(4) . 1_565
O36 W11 K11 147.4(3) . 1_565
O48 W11 K11 117.9(3) . 1_565
O34 W11 K11 49.3(3) . 1_565
O26 W11 K11 68.0(3) . 1_565
O43 W11 K11 123.1(3) . 1_565
O35 W11 K7 38.7(3) . 1_565
O36 W11 K7 106.4(3) . 1_565
O48 W11 K7 135.8(3) . 1_565
O34 W11 K7 91.4(3) . 1_565
O26 W11 K7 59.8(3) . 1_565
O43 W11 K7 141.4(2) . 1_565
K11 W11 K7 42.2(2) 1_565 1_565
O37 W12 O27 101.1(4) . .
O37 W12 O38 102.0(4) . .
O27 W12 O38 92.4(4) . .
O37 W12 O36 98.5(4) . .
O27 W12 O36 93.7(4) . .
O38 W12 O36 157.0(4) . .
O37 W12 O49 95.5(4) . .
O27 W12 O49 163.4(4) . .
O38 W12 O49 83.2(4) . .
O36 W12 O49 84.7(4) . .
O37 W12 O43 170.6(4) . .
O27 W12 O43 85.0(4) . .
O38 W12 O43 84.7(3) . .
O36 W12 O43 73.8(3) . .
O49 W12 O43 78.7(3) . .
O37 W12 K10 52.1(5) . 6_566
O27 W12 K10 98.4(3) . 6_566
O38 W12 K10 153.4(4) . 6_566
O36 W12 K10 46.5(4) . 6_566
O49 W12 K10 92.5(3) . 6_566
O43 W12 K10 120.3(4) . 6_566
O39 W13 O28 102.1(4) . .
O39 W13 O38 101.3(4) . .
O28 W13 O38 92.2(4) . .
O39 W13 O40 99.0(4) . .
O28 W13 O40 93.7(4) . .
O38 W13 O40 157.2(4) . .
O39 W13 O50 93.3(4) . .
O28 W13 O50 164.6(4) . .
O38 W13 O50 83.1(4) . .
O40 W13 O50 85.5(4) . .
O39 W13 O44 170.1(4) . .
O28 W13 O44 85.9(4) . .
O38 W13 O44 84.1(3) . .
O40 W13 O44 74.4(3) . .
O50 W13 O44 79.1(3) . .
O39 W13 K1 44.5(3) . .
O28 W13 K1 143.5(3) . .
O38 W13 K1 83.2(3) . .
O40 W13 K1 104.5(3) . .
O50 W13 K1 50.7(3) . .
O44 W13 K1 129.3(2) . .
O41 W14 O30 101.1(4) . .
O41 W14 O51 97.3(4) . .
O30 W14 O51 87.4(4) . .
O41 W14 O29 98.4(4) . .
O30 W14 O29 89.0(4) . .
O51 W14 O29 164.2(4) . .
O41 W14 O40 100.9(4) . .
O30 W14 O40 158.1(4) . .
O51 W14 O40 89.7(4) . .
O29 W14 O40 87.9(4) . .
O41 W14 O44 174.6(4) . .
O30 W14 O44 84.3(3) . .
O51 W14 O44 82.6(3) . .
O29 W14 O44 81.8(3) . .
O40 W14 O44 73.7(3) . .
O52 W15 O46 104.1(4) . .
O52 W15 O51 101.2(4) . .
O46 W15 O51 85.4(4) . .
O52 W15 O57 100.1(4) . .
O46 W15 O57 155.7(4) . .
O51 W15 O57 88.0(4) . .
O52 W15 O53 101.5(4) . .
O46 W15 O53 89.9(4) . .
O51 W15 O53 157.2(4) . .
O57 W15 O53 87.2(4) . .
O52 W15 O45 170.7(4) . .
O46 W15 O45 83.9(3) . .
O51 W15 O45 84.0(3) . .
O57 W15 O45 72.2(4) . .
O53 W15 O45 73.4(3) . .
O52 W15 K10 44.2(4) . .
O46 W15 K10 116.0(4) . .
O51 W15 K10 61.2(4) . .
O57 W15 K10 80.6(3) . .
O53 W15 K10 139.4(4) . .
O45 W15 K10 136.4(3) . .
O54 W16 O47 103.1(4) . .
O54 W16 O55 100.9(4) . .
O47 W16 O55 156.0(3) . .
O54 W16 O48 103.7(4) . .
O47 W16 O48 85.2(4) . .
O55 W16 O48 88.6(4) . .
O54 W16 O53 99.5(4) . .
O47 W16 O53 88.7(4) . .
O55 W16 O53 87.9(4) . .
O48 W16 O53 156.8(4) . .
O54 W16 O45 170.4(4) . .
O47 W16 O45 83.4(3) . .
O55 W16 O45 72.9(3) . .
O48 W16 O45 83.8(3) . .
O53 W16 O45 73.3(3) . .
O56 W17 O49 103.5(4) . .
O56 W17 O50 101.6(4) . .
O49 W17 O50 89.3(4) . .
O56 W17 O57 98.6(4) . .
O49 W17 O57 157.8(4) . .
O50 W17 O57 89.1(4) . .
O56 W17 O55 99.7(4) . .
O49 W17 O55 89.1(4) . .
O50 W17 O55 158.4(4) . .
O57 W17 O55 84.4(4) . .
O56 W17 O45 169.1(4) . .
O49 W17 O45 85.0(4) . .
O50 W17 O45 85.2(3) . .
O57 W17 O45 72.8(3) . .
O55 W17 O45 73.2(3) . .
O56 W17 K1 47.8(3) . .
O49 W17 K1 88.9(3) . .
O50 W17 K1 55.9(3) . .
O57 W17 K1 108.3(3) . .
O55 W17 K1 145.6(3) . .
O45 W17 K1 140.7(2) . .
O56 W17 K8 53.5(4) . .
O49 W17 K8 156.6(3) . .
O50 W17 K8 91.5(3) . .
O57 W17 K8 45.6(3) . .
O55 W17 K8 98.4(3) . .
O45 W17 K8 118.3(3) . .
K1 W17 K8 72.40(15) . .
O3L Zr1 O3L 137.0(5) 2_556 .
O3L Zr1 O1L 80.6(3) 2_556 .
O3L Zr1 O1L 114.4(3) . .
O3L Zr1 O1L 114.4(3) 2_556 2_556
O3L Zr1 O1L 80.6(3) . 2_556
O1L Zr1 O1L 140.3(4) . 2_556
O3L Zr1 O2L 75.3(3) 2_556 2_556
O3L Zr1 O2L 146.1(3) . 2_556
O1L Zr1 O2L 74.5(3) . 2_556
O1L Zr1 O2L 74.5(3) 2_556 2_556
O3L Zr1 O2L 146.1(3) 2_556 .
O3L Zr1 O2L 75.3(3) . .
O1L Zr1 O2L 74.5(3) . .
O1L Zr1 O2L 74.5(3) 2_556 .
O2L Zr1 O2L 76.1(5) 2_556 .
O3L Zr1 O4L 71.3(3) 2_556 2_556
O3L Zr1 O4L 75.7(3) . 2_556
O1L Zr1 O4L 144.3(3) . 2_556
O1L Zr1 O4L 73.4(3) 2_556 2_556
O2L Zr1 O4L 117.3(3) 2_556 2_556
O2L Zr1 O4L 139.5(3) . 2_556
O3L Zr1 O4L 75.7(3) 2_556 .
O3L Zr1 O4L 71.3(3) . .
O1L Zr1 O4L 73.4(3) . .
O1L Zr1 O4L 144.3(3) 2_556 .
O2L Zr1 O4L 139.5(3) 2_556 .
O2L Zr1 O4L 117.3(3) . .
O4L Zr1 O4L 78.6(5) 2_556 .
O3L Zr1 K2 55.5(2) 2_556 .
O3L Zr1 K2 151.8(2) . .
O1L Zr1 K2 37.4(2) . .
O1L Zr1 K2 120.2(2) 2_556 .
O2L Zr1 K2 45.7(2) 2_556 .
O2L Zr1 K2 91.3(2) . .
O4L Zr1 K2 126.3(2) 2_556 .
O4L Zr1 K2 94.2(2) . .
O3L Zr1 K2 151.8(2) 2_556 2_556
O3L Zr1 K2 55.5(2) . 2_556
O1L Zr1 K2 120.2(2) . 2_556
O1L Zr1 K2 37.4(2) 2_556 2_556
O2L Zr1 K2 91.3(2) 2_556 2_556
O2L Zr1 K2 45.7(2) . 2_556
O4L Zr1 K2 94.2(2) 2_556 2_556
O4L Zr1 K2 126.3(2) . 2_556
K2 Zr1 K2 129.16(10) . 2_556

loop_
_geom_bond_atom_site_label_1
_geom_bond_atom_site_label_2
_geom_bond_distance
_geom_bond_site_symmetry_2
K1 O2S 2.803(10) .
K1 O56 2.842(9) .
K1 O5S 2.861(14) .
K1 O3 2.864(9) 1_545
K1 O12 2.889(10) 1_545
K1 O5 2.906(9) 1_545
K1 O39 2.939(9) .
K1 O50 3.068(10) .
K1 W17 3.698(3) .
K1 W4 3.713(3) 1_545
K1 W2 3.790(3) 1_545
K1 W13 3.916(3) .
K2 K9 2.753(11) 5_566
K2 O3S 2.872(12) .
K2 O1L 2.892(9) .
K2 O1 2.969(9) .
K2 O4S 2.993(13) 2_566
K2 O20 3.002(10) 5_576
K2 O6 3.130(9) 2_556
K2 O2L 3.192(9) 2_556
K2 O10 3.423(10) 5_576
K2 W1 3.712(3) .
K2 W2 3.878(3) 2_556
K2 W8 4.029(3) 5_576
K3 O1S 2.648(11) .
K3 O4S 2.677(12) .
K3 O6S 2.710(12) .
K3 O3 2.719(9) 1_545
K3 O2S 2.821(11) .
K3 O15S 2.87(2) .
K3 O6S 3.054(17) 2_556
K3 K3 4.234(7) 2_556
K3 K5 4.373(6) .
K3 K2 4.781(5) 2_546
K4 O13S 2.673(18) .
K4 O56 2.683(10) .
K4 O54 2.729(9) 4_546
K4 K11 2.762(11) .
K4 O5S 2.784(13) .
K4 O9S 2.817(16) .
K4 O12 2.921(10) 1_545
K4 K8 3.649(10) .
K4 K7 4.957(11) .
K5 O12S 2.792(17) .
K5 O16 2.805(9) .
K5 O7S 2.845(13) 6_566
K5 O15S 2.883(19) .
K5 O1S 2.908(12) .
K5 O18 2.943(10) 2_556
K5 O19 3.040(9) 2_556
K5 O12S 3.230(17) 5_567
K5 W7 3.851(4) 2_556
K5 K6 4.170(6) 6_566
K5 K9 4.496(11) 6_566
K6 O10 2.704(10) 1_545
K6 O7S 2.741(13) .
K6 O16 2.782(9) 6_565
K6 K9 2.811(11) .
K6 O15 2.969(9) 6_565
K6 W6 3.638(4) 6_565
K6 W3 3.706(4) 1_545
K6 K5 4.170(6) 6_565
K6 K10 4.575(13) .
K6 K2 4.566(5) 5_566
K7 O31 2.797(12) 6_566
K7 O14 2.825(12) 1_545
K7 K11 2.852(14) .
K7 O35 2.930(11) 1_545
K7 W9 3.985(6) 6_566
K7 W5 3.995(8) 1_545
K7 W11 4.064(7) 1_545
K8 O9S 2.822(18) .
K8 O12 2.903(13) 1_545
K8 O57 2.904(13) .
K8 O56 3.209(13) .
K8 W17 3.919(8) .
K8 K10 3.958(15) .
K9 K2 2.753(11) 5_566
K9 O1 2.792(13) 1_545
K9 O16 2.879(13) 6_565
K9 O7 3.153(13) 5_566
K9 O1L 3.226(13) 5_566
K9 O1 3.308(13) 5_566
K9 O4 3.325(13) 1_545
K9 W1 3.661(10) 5_566
K9 W6 3.719(9) 6_565
K9 W1 3.852(10) 1_545
K9 K5 4.496(11) 6_565
K10 O36 2.846(13) 6_565
K10 O52 2.902(13) .
K10 O10S 3.05(2) .
K10 O37 3.07(2) 6_565
K10 O51 3.396(19) .
K10 W12 3.809(11) 6_565
K10 W15 3.874(10) .
K11 O17S 2.79(2) .
K11 O34 2.978(14) 1_545
K11 O54 3.053(14) 4_546
K11 O13 3.100(13) 1_545
K11 O5S 3.385(16) .
K11 O35 3.387(14) 1_545
K11 W11 3.845(10) 1_545
K11 W10 3.930(11) 1_545
K11 W5 3.939(11) 1_545
K11 W4 4.107(10) 1_545
O1 W1 1.719(8) .
O1 K9 2.792(13) 1_565
O1 K9 3.308(13) 5_566
O2 W2 1.929(8) .
O2 W1 1.945(9) .
O3 W2 1.719(9) .
O3 K3 2.719(9) 1_565
O3 K1 2.865(9) 1_565
O4 W3 1.840(8) .
O4 W1 2.031(8) .
O4 K9 3.325(13) 1_565
O5 W4 1.845(9) .
O5 W2 2.039(9) .
O5 K1 2.906(9) 1_565
O6 W2 1.906(8) .
O6 W5 1.919(9) .
O6 K2 3.130(9) 2_556
O7 W1 1.895(8) .
O7 W8 1.915(8) .
O7 K9 3.153(13) 5_566
O8 P1 1.556(8) .
O8 W2 2.260(9) .
O8 W1 2.265(8) .
O9 W8 1.882(9) .
O9 W3 1.917(9) .
O10 W3 1.715(9) .
O10 K6 2.704(10) 1_565
O10 K2 3.423(10) 5_576
O11 W4 1.886(9) .
O11 W3 1.922(9) .
O12 W4 1.734(9) .
O12 K1 2.889(10) 1_565
O12 K8 2.903(13) 1_565
O12 K4 2.921(10) 1_565
O13 W5 1.901(8) .
O13 W4 1.908(8) .
O13 K11 3.101(13) 1_565
O14 W5 1.725(8) .
O14 K7 2.825(12) 1_565
O15 W5 1.885(8) .
O15 W6 1.948(9) .
O15 K6 2.969(9) 6_566
O16 W6 1.721(8) .
O16 K6 2.782(9) 6_566
O16 K9 2.879(13) 6_566
O17 W7 1.899(8) .
O17 W6 1.900(9) .
O18 W7 1.725(9) .
O18 K5 2.943(10) 2_556
O19 W8 1.899(8) .
O19 W7 1.932(9) .
O19 K5 3.040(9) 2_556
O20 W8 1.722(9) .
O20 K2 3.002(10) 5_576
O21 P1 1.541(9) .
O21 W3 2.348(8) .
O21 W4 2.367(8) .
O22 P1 1.537(8) .
O22 W6 2.332(8) .
O22 W5 2.338(8) .
O23 P1 1.535(9) .
O23 W7 2.327(8) .
O23 W8 2.365(8) .
O24 W9 1.828(9) .
O24 W3 1.991(9) .
O25 W10 1.849(9) .
O25 W4 1.964(9) .
O26 W5 1.894(9) .
O26 W11 1.911(9) .
O27 W12 1.797(8) .
O27 W6 2.072(8) .
O28 W13 1.803(9) .
O28 W7 2.096(9) .
O29 W8 1.893(8) .
O29 W14 1.911(9) .
O30 W14 1.858(9) .
O30 W9 1.937(8) .
O31 W9 1.714(9) .
O31 K7 2.797(12) 6_565
O32 W9 1.900(9) .
O32 W10 1.928(9) .
O33 W10 1.726(9) .
O34 W10 1.900(9) .
O34 W11 1.901(9) .
O34 K11 2.978(14) 1_565
O35 W11 1.716(9) .
O35 K7 2.930(11) 1_565
O35 K11 3.387(14) 1_565
O36 W11 1.896(9) .
O36 W12 1.941(9) .
O36 K10 2.846(13) 6_566
O37 W12 1.722(9) .
O37 K10 3.07(2) 6_566
O38 W12 1.887(9) .
O38 W13 1.903(9) .
O39 W13 1.741(9) .
O40 W13 1.915(9) .
O40 W14 1.923(9) .
O41 W14 1.724(9) .
O42 P2 1.525(9) .
O42 W10 2.345(8) .
O42 W9 2.377(9) .
O43 P2 1.537(9) .
O43 W12 2.334(9) .
O43 W11 2.373(9) .
O44 P2 1.528(8) .
O44 W13 2.349(9) .
O44 W14 2.369(9) .
O45 P2 1.573(9) .
O45 W17 2.329(9) .
O45 W15 2.391(9) .
O45 W16 2.397(8) .
O46 W15 1.880(9) .
O46 W9 1.955(9) .
O47 W16 1.882(9) .
O47 W10 1.949(9) .
O48 W11 1.898(9) .
O48 W16 1.904(9) .
O49 W17 1.859(9) .
O49 W12 2.012(9) .
O50 W17 1.867(8) .
O50 W13 2.006(8) .
O51 W15 1.907(9) .
O51 W14 1.910(9) .
O52 W15 1.718(9) .
O53 W16 1.922(9) .
O53 W15 1.924(9) .
O54 W16 1.709(9) .
O54 K4 2.729(9) 4_556
O54 K11 3.053(14) 4_556
O55 W16 1.903(8) .
O55 W17 1.980(8) .
O56 W17 1.725(9) .
O57 W15 1.915(9) .
O57 W17 1.971(9) .
O1L W1 1.793(9) .
O1L Zr1 2.201(9) .
O1L K9 3.226(13) 5_566
O2L W2 1.801(8) .
O2L Zr1 2.209(8) .
O2L K2 3.192(9) 2_556
O3L W6 1.771(9) .
O3L Zr1 2.172(9) .
O4L W7 1.770(8) .
O4L Zr1 2.229(8) .
O4S K2 2.993(13) 2_546
O6S K3 3.054(17) 2_556
O7S K5 2.845(13) 6_565
O12S K5 3.230(17) 5_567
W1 K9 3.661(10) 5_566
W1 K9 3.852(10) 1_565
W2 K1 3.790(3) 1_565
W2 K2 3.878(3) 2_556
W3 K6 3.706(4) 1_565
W4 K1 3.713(3) 1_565
W4 K11 4.107(10) 1_565
W5 K11 3.939(11) 1_565
W5 K7 3.995(8) 1_565
W5 K2 4.129(3) 2_556
W6 K6 3.638(4) 6_566
W6 K9 3.719(9) 6_566
W7 K5 3.851(4) 2_556
W8 K2 4.029(3) 5_576
W9 K7 3.985(6) 6_565
W10 K11 3.929(11) 1_565
W11 K11 3.845(10) 1_565
W11 K7 4.064(7) 1_565
W12 K10 3.809(11) 6_566
Zr1 O3L 2.172(9) 2_556
Zr1 O1L 2.201(9) 2_556
Zr1 O2L 2.209(8) 2_556
Zr1 O4L 2.229(8) 2_556
Zr1 K2 4.314(3) 2_556
